data_4027379
loop_
_publ_author_name
'Rafael Arcos-Ramos'
'Braulio Rodr\'iguez-Molina'
'Margarita Romero'
'J. Manuel M\'endez-Stivalet'
'Mar\'ia Eugenia Ochoa'
'Pedro I. Ram\'irez-Montes'
'Rosa Santillan'
'Miguel A. Garcia-Garibay'
'Norberto Farf\'an'

_publ_contact_author_address
;
Universidad Nacional Aut\'onoma de M\'exico
Facultad de Qu\'imica, Departamento de Qu\'imica Org\'anica 
Circuito Escolar, Ciudad Universitaria
M\'exico, D.F., M\'exico, 04510.
;
_publ_contact_author_email norberto.farfan@gmail.com
_publ_contact_author_fax '01 55-56223722'
_publ_contact_author_name
;
Dr. Norberto Farf\'an
;
_publ_contact_author_phone '01 55-56223731'
_publ_section_title
;
 Synthesis and Evaluation of Molecular Rotors with Large and Bulky
 tert-Butyldiphenylsilyloxy-Substituted Trityl Stators
;
_journal_name_full 'Journal of Organic Chemistry'
_journal_page_first 6887
_journal_page_last 6894
_journal_paper_doi 10.1021/jo301078a
_journal_volume 77
_journal_year 2012
_chemical_compound_source 'synthesis as described'
_chemical_formula_moiety 'C74 H66 O2 Si2'
_chemical_formula_sum 'C74 H66 O2 Si2'
_chemical_formula_weight 1043.45
_chemical_melting_point_gt 496.15
_chemical_melting_point_lt 497.15
_chemical_name_systematic
;
bis([3-(tert-butyl-diphenyl-silanyloxy)-diphenyl]-phenylmethyl)-ethynylethyne
;
_space_group_crystal_system monoclinic
_space_group_IT_number 14
_space_group_name_Hall '-P 2ybc'
_space_group_name_H-M_alt 'P 1 21/c 1'
_symmetry_space_group_name_Hall '-P 2ybc'
_symmetry_space_group_name_H-M 'P 1 21/c 1'
_atom_sites_solution_hydrogens geom
_atom_sites_solution_primary direct
_atom_sites_solution_secondary difmap
_audit_conform_dict_location ftp://ftp.iucr.org/pub/cif_core.dic
_audit_conform_dict_name cif_core.dic
_audit_conform_dict_version 2.4
_audit_creation_date 2012-04-26T12:48:28-00:00
_audit_creation_method 'WinGX routine CIF_UPDATE'
_cell_angle_alpha 90
_cell_angle_beta 98.0800(10)
_cell_angle_gamma 90
_cell_formula_units_Z 2
_cell_length_a 16.6789(3)
_cell_length_b 9.6995(2)
_cell_length_c 18.7844(4)
_cell_measurement_reflns_used 17210
_cell_measurement_temperature 298(2)
_cell_measurement_theta_max 27.485
_cell_measurement_theta_min 3.395
_cell_measurement_wavelength 0.71073
_cell_volume 3008.72(10)
_computing_cell_refinement 'HKL Scalepack (Otwinowski & Minor 1997)'
_computing_data_collection 'Collect (Nonius BV, 1997-2000)'
_computing_data_reduction 'HKL Denzo and Scalepack (Otwinowski & Minor 1997)'
_computing_molecular_graphics 'Ortep-3 for Windows (Farrugia, 1997)'
_computing_publication_material 'WinGX publication routines (Farrugia, 1999)'
_computing_structure_refinement 'SHELXL-97 (Sheldrick, 2008)'
_diffrn_ambient_temperature 298(2)
_diffrn_detector 'CCD plate'
_diffrn_detector_area_resol_mean 9
_diffrn_measured_fraction_theta_full 0.987
_diffrn_measured_fraction_theta_max 0.987
_diffrn_measurement_device '95mm CCD camera on \k-goniostat'
_diffrn_measurement_device_type KappaCCD
_diffrn_measurement_method 'CCD rotation images, thick slices'
_diffrn_orient_matrix_type 'by Nonius Collect from scalepack cell'
_diffrn_orient_matrix_UB_11 -0.469237E-1
_diffrn_orient_matrix_UB_12 -0.600768E-1
_diffrn_orient_matrix_UB_13 0.71868E-2
_diffrn_orient_matrix_UB_21 -0.137334E-1
_diffrn_orient_matrix_UB_22 0.637191E-1
_diffrn_orient_matrix_UB_23 0.383578E-1
_diffrn_orient_matrix_UB_31 -0.357312E-1
_diffrn_orient_matrix_UB_32 0.544047E-1
_diffrn_orient_matrix_UB_33 -0.369889E-1
_diffrn_radiation_monochromator graphite
_diffrn_radiation_probe x-ray
_diffrn_radiation_type MoK\a
_diffrn_radiation_wavelength 0.71073
_diffrn_reflns_av_R_equivalents 0.13
_diffrn_reflns_av_unetI/netI 0.092
_diffrn_reflns_limit_h_max 21
_diffrn_reflns_limit_h_min -21
_diffrn_reflns_limit_k_max 11
_diffrn_reflns_limit_k_min -12
_diffrn_reflns_limit_l_max 24
_diffrn_reflns_limit_l_min -23
_diffrn_reflns_number 40860
_diffrn_reflns_reduction_process
;
 Scaled and merged with Sortav
 R.H. Blessing, (1987) Cryst. Rev. 1, 3-58
 R.H. Blessing, (1989) J. Appl. Cryst. 22, 396-397
;
_diffrn_reflns_theta_full 27.48
_diffrn_reflns_theta_max 27.48
_diffrn_reflns_theta_min 3.7
_diffrn_source 'Enraf Nonius FR590'
_exptl_absorpt_coefficient_mu 0.105
_exptl_absorpt_correction_T_max 1.008
_exptl_absorpt_correction_T_min 0.965
_exptl_absorpt_correction_type multi-scan
_exptl_absorpt_process_details
;
        [c.f. r.h. blessing, acta cryst. (1995), a51, 33-38]
;
_exptl_crystal_colour colourless
_exptl_crystal_density_diffrn 1.152
_exptl_crystal_description plate
_exptl_crystal_F_000 1108
_exptl_crystal_preparation CDCl3
_exptl_crystal_size_max 0.25
_exptl_crystal_size_mid 0.25
_exptl_crystal_size_min 0.08
_refine_diff_density_max 0.19
_refine_diff_density_min -0.229
_refine_diff_density_rms 0.035
_refine_ls_extinction_method none
_refine_ls_goodness_of_fit_ref 1.009
_refine_ls_hydrogen_treatment constr
_refine_ls_matrix_type full
_refine_ls_number_parameters 355
_refine_ls_number_reflns 6821
_refine_ls_number_restraints 0
_refine_ls_restrained_S_all 1.009
_refine_ls_R_factor_all 0.1465
_refine_ls_R_factor_gt 0.0632
_refine_ls_shift/su_max 0
_refine_ls_shift/su_mean 0
_refine_ls_structure_factor_coef Fsqd
_refine_ls_weighting_details 'calc w=1/[\s^2^(Fo^2^)+(0.0650P)^2^+0.6877P] where P=(Fo^2^+2Fc^2^)/3'
_refine_ls_weighting_scheme calc
_refine_ls_wR_factor_gt 0.1354
_refine_ls_wR_factor_ref 0.1682
_reflns_number_gt 3579
_reflns_number_total 6821
_reflns_threshold_expression >2\s(I)
_cod_data_source_file jo301078a_si_002.cif
_cod_data_source_block compuesto9a
_cod_database_code 4027379

loop_
_space_group_symop_operation_xyz
'x, y, z'
'-x, y+1/2, -z+1/2'
'-x, -y, -z'
'x, -y-1/2, z-1/2'

loop_
_atom_site_label
_atom_site_type_symbol
_atom_site_fract_x
_atom_site_fract_y
_atom_site_fract_z
_atom_site_U_iso_or_equiv
_atom_site_adp_type
_atom_site_occupancy
_atom_site_symmetry_multiplicity
_atom_site_calc_flag
_atom_site_refinement_flags
C1 C 0.33590(13) 0.0777(3) 0.68723(12) 0.0475(6) Uani 1 1 d .
C2 C 0.36105(15) 0.1109(3) 0.62275(12) 0.0569(7) Uani 1 1 d .
H2 H 0.408 0.1619 0.6213 0.068 Uiso 1 1 calc R
C3 C 0.31494(18) 0.0666(3) 0.56023(14) 0.0700(8) Uani 1 1 d .
H3 H 0.3317 0.0872 0.5163 0.084 Uiso 1 1 calc R
C4 C 0.24474(16) -0.0072(3) 0.56133(13) 0.0626(8) Uani 1 1 d .
H4 H 0.2143 -0.0348 0.5184 0.075 Uiso 1 1 calc R
C5 C 0.21921(13) -0.0407(3) 0.62615(12) 0.0472(6) Uani 1 1 d .
C6 C 0.26525(13) 0.0031(3) 0.68917(12) 0.0483(6) Uani 1 1 d .
H6 H 0.2487 -0.0177 0.7332 0.058 Uiso 1 1 calc R
C7 C 0.14231(12) -0.1295(3) 0.62713(11) 0.0484(6) Uani 1 1 d .
C8 C 0.16017(13) -0.2800(3) 0.60908(11) 0.0511(6) Uani 1 1 d .
C9 C 0.10076(18) -0.3645(4) 0.57342(16) 0.0806(9) Uani 1 1 d .
H9 H 0.0496 -0.3284 0.5581 0.097 Uiso 1 1 calc R
C10 C 0.1159(2) -0.5015(4) 0.56014(19) 0.0949(11) Uani 1 1 d .
H10 H 0.0752 -0.5558 0.5355 0.114 Uiso 1 1 calc R
C11 C 0.1903(2) -0.5581(4) 0.58283(17) 0.0782(9) Uani 1 1 d .
H11 H 0.2001 -0.6507 0.5744 0.094 Uiso 1 1 calc R
C12 C 0.24934(18) -0.4772(4) 0.61772(19) 0.0787(9) Uani 1 1 d .
H12 H 0.3003 -0.5144 0.6329 0.094 Uiso 1 1 calc R
C13 C 0.23481(15) -0.3394(3) 0.63116(16) 0.0691(8) Uani 1 1 d .
H13 H 0.2762 -0.286 0.6555 0.083 Uiso 1 1 calc R
C14 C 0.11145(12) -0.1180(3) 0.70094(12) 0.0525(6) Uani 1 1 d .
C15 C 0.07854(16) 0.0059(4) 0.72008(15) 0.0706(8) Uani 1 1 d .
H15 H 0.0727 0.0789 0.6876 0.085 Uiso 1 1 calc R
C16 C 0.05439(18) 0.0213(5) 0.78715(19) 0.0861(11) Uani 1 1 d .
H16 H 0.0323 0.1046 0.7994 0.103 Uiso 1 1 calc R
C17 C 0.0627(2) -0.0844(5) 0.83532(19) 0.0958(12) Uani 1 1 d .
H17 H 0.0463 -0.0737 0.8803 0.115 Uiso 1 1 calc R
C18 C 0.0952(3) -0.2058(5) 0.81701(18) 0.1034(12) Uani 1 1 d .
H18 H 0.101 -0.2781 0.8499 0.124 Uiso 1 1 calc R
C19 C 0.11995(19) -0.2235(4) 0.75026(15) 0.0769(9) Uani 1 1 d .
H19 H 0.1424 -0.307 0.7388 0.092 Uiso 1 1 calc R
C20 C 0.07887(14) -0.0739(3) 0.57137(13) 0.0589(7) Uani 1 1 d .
C21 C 0.02904(15) -0.0266(3) 0.52608(13) 0.0627(7) Uani 1 1 d .
C22 C 0.35254(14) -0.0663(3) 0.85859(12) 0.0533(6) Uani 1 1 d .
C23 C 0.3111(3) -0.1082(4) 0.9130(2) 0.1037(12) Uani 1 1 d .
H23 H 0.2893 -0.0414 0.9402 0.124 Uiso 1 1 calc R
C24 C 0.3005(3) -0.2447(5) 0.9292(3) 0.1355(18) Uani 1 1 d .
H24 H 0.2732 -0.2682 0.9674 0.163 Uiso 1 1 calc R
C25 C 0.3295(3) -0.3448(5) 0.8898(2) 0.1141(14) Uani 1 1 d .
H25 H 0.3198 -0.4373 0.8987 0.137 Uiso 1 1 calc R
C26 C 0.3730(3) -0.3074(4) 0.8370(2) 0.1114(14) Uani 1 1 d .
H26 H 0.395 -0.3752 0.8106 0.134 Uiso 1 1 calc R
C27 C 0.3850(2) -0.1708(4) 0.82218(17) 0.0855(10) Uani 1 1 d .
H27 H 0.4161 -0.1484 0.7864 0.103 Uiso 1 1 calc R
C28 C 0.27377(13) 0.2233(3) 0.84150(12) 0.0520(6) Uani 1 1 d .
C29 C 0.23839(17) 0.3028(3) 0.78380(15) 0.0692(8) Uani 1 1 d .
H29 H 0.2622 0.3046 0.7419 0.083 Uiso 1 1 calc R
C30 C 0.1692(2) 0.3791(4) 0.78671(18) 0.0822(9) Uani 1 1 d .
H30 H 0.1471 0.4308 0.7471 0.099 Uiso 1 1 calc R
C31 C 0.13320(18) 0.3788(4) 0.84757(19) 0.0808(9) Uani 1 1 d .
H31 H 0.0862 0.4296 0.8494 0.097 Uiso 1 1 calc R
C32 C 0.16609(18) 0.3045(4) 0.90492(18) 0.0812(9) Uani 1 1 d .
H32 H 0.1421 0.3053 0.9467 0.097 Uiso 1 1 calc R
C33 C 0.23507(16) 0.2274(4) 0.90228(15) 0.0732(9) Uani 1 1 d .
H33 H 0.2563 0.1764 0.9425 0.088 Uiso 1 1 calc R
C34 C 0.46149(14) 0.1929(3) 0.88419(14) 0.0614(7) Uani 1 1 d .
C35 C 0.4718(2) 0.3411(5) 0.8594(3) 0.1241(16) Uani 1 1 d .
H35A H 0.5211 0.3787 0.8845 0.186 Uiso 1 1 calc R
H35B H 0.4267 0.3957 0.8696 0.186 Uiso 1 1 calc R
H35C H 0.474 0.342 0.8086 0.186 Uiso 1 1 calc R
C36 C 0.45661(18) 0.1890(5) 0.96563(15) 0.0940(12) Uani 1 1 d .
H36A H 0.4496 0.0954 0.9803 0.141 Uiso 1 1 calc R
H36B H 0.4115 0.2434 0.9757 0.141 Uiso 1 1 calc R
H36C H 0.5057 0.2256 0.9915 0.141 Uiso 1 1 calc R
C37 C 0.53487(16) 0.1073(5) 0.87034(18) 0.0914(11) Uani 1 1 d .
H37A H 0.5404 0.1114 0.8202 0.137 Uiso 1 1 calc R
H37B H 0.5274 0.0132 0.8839 0.137 Uiso 1 1 calc R
H37C H 0.5829 0.1435 0.8983 0.137 Uiso 1 1 calc R
O1 O 0.38294(9) 0.1228(2) 0.74901(8) 0.0558(5) Uani 1 1 d .
Si1 Si 0.36627(4) 0.11719(8) 0.83382(3) 0.0481(2) Uani 1 1 d .

loop_
_atom_site_aniso_label
_atom_site_aniso_U_11
_atom_site_aniso_U_22
_atom_site_aniso_U_33
_atom_site_aniso_U_23
_atom_site_aniso_U_13
_atom_site_aniso_U_12
C1 0.0437(12) 0.0511(17) 0.0475(12) 0.0061(11) 0.0061(10) 0.0074(10)
C2 0.0556(13) 0.0631(19) 0.0545(14) 0.0066(13) 0.0160(11) -0.0062(13)
C3 0.0806(18) 0.085(2) 0.0473(14) 0.0079(14) 0.0200(13) -0.0106(16)
C4 0.0676(16) 0.077(2) 0.0429(13) -0.0002(13) 0.0078(11) -0.0045(14)
C5 0.0447(12) 0.0499(17) 0.0466(12) 0.0054(11) 0.0048(10) 0.0055(11)
C6 0.0416(11) 0.0608(18) 0.0430(12) 0.0079(11) 0.0068(9) 0.0018(11)
C7 0.0400(11) 0.0603(18) 0.0433(12) 0.0007(11) 0.0001(9) 0.0025(11)
C8 0.0494(12) 0.0597(18) 0.0443(12) -0.0018(12) 0.0074(10) 0.0009(12)
C9 0.0658(17) 0.081(3) 0.089(2) -0.0198(18) -0.0113(15) -0.0013(16)
C10 0.096(2) 0.082(3) 0.100(2) -0.037(2) -0.0075(19) -0.005(2)
C11 0.093(2) 0.062(2) 0.085(2) -0.0127(17) 0.0314(18) 0.0010(18)
C12 0.0607(16) 0.062(2) 0.117(2) 0.0086(19) 0.0241(16) 0.0049(16)
C13 0.0492(14) 0.059(2) 0.097(2) 0.0049(16) 0.0046(13) -0.0008(13)
C14 0.0343(11) 0.0672(19) 0.0547(13) -0.0046(13) 0.0016(9) -0.0028(11)
C15 0.0579(15) 0.081(3) 0.0723(18) -0.0080(16) 0.0073(13) 0.0117(15)
C16 0.0692(18) 0.107(3) 0.084(2) -0.029(2) 0.0176(16) 0.0118(18)
C17 0.096(2) 0.127(4) 0.072(2) -0.021(2) 0.0358(18) -0.008(2)
C18 0.149(3) 0.100(3) 0.070(2) 0.007(2) 0.044(2) -0.009(3)
C19 0.101(2) 0.072(2) 0.0626(17) 0.0020(16) 0.0275(15) 0.0010(17)
C20 0.0488(13) 0.070(2) 0.0555(14) -0.0011(13) -0.0007(11) 0.0046(12)
C21 0.0500(13) 0.078(2) 0.0570(14) 0.0010(14) -0.0029(11) 0.0044(13)
C22 0.0546(13) 0.0539(18) 0.0499(13) 0.0017(12) 0.0026(11) 0.0024(12)
C23 0.140(3) 0.063(3) 0.125(3) 0.006(2) 0.079(3) -0.004(2)
C24 0.188(5) 0.075(3) 0.167(4) 0.026(3) 0.105(4) -0.005(3)
C25 0.163(4) 0.058(3) 0.123(3) 0.026(2) 0.030(3) -0.005(3)
C26 0.190(4) 0.056(3) 0.093(2) 0.012(2) 0.036(3) 0.033(3)
C27 0.120(3) 0.062(2) 0.080(2) 0.0126(17) 0.0357(18) 0.0214(19)
C28 0.0440(12) 0.0551(18) 0.0547(13) -0.0038(12) -0.0005(10) -0.0008(11)
C29 0.0713(17) 0.063(2) 0.0730(17) 0.0097(15) 0.0104(14) 0.0132(15)
C30 0.085(2) 0.069(2) 0.089(2) 0.0125(18) -0.0008(17) 0.0258(18)
C31 0.0601(16) 0.074(2) 0.106(2) -0.008(2) 0.0050(17) 0.0183(16)
C32 0.0664(17) 0.094(3) 0.086(2) -0.0035(19) 0.0201(15) 0.0163(17)
C33 0.0639(16) 0.092(3) 0.0639(16) 0.0070(16) 0.0107(13) 0.0195(16)
C34 0.0446(13) 0.063(2) 0.0733(16) -0.0062(14) -0.0031(11) -0.0036(12)
C35 0.086(2) 0.085(3) 0.188(4) 0.014(3) -0.024(2) -0.035(2)
C36 0.0710(18) 0.131(4) 0.0730(19) -0.037(2) -0.0147(15) 0.015(2)
C37 0.0448(14) 0.134(4) 0.093(2) -0.021(2) 0.0032(14) 0.0062(17)
O1 0.0448(8) 0.0730(14) 0.0495(9) 0.0034(9) 0.0066(7) -0.0114(8)
Si1 0.0407(3) 0.0534(5) 0.0491(4) 0.0016(3) 0.0024(2) -0.0005(3)

loop_
_atom_type_symbol
_atom_type_description
_atom_type_scat_dispersion_real
_atom_type_scat_dispersion_imag
_atom_type_scat_source
C C 0.0033 0.0016 'International Tables Vol C Tables 4.2.6.8 and 6.1.1.4'
H H 0 0 'International Tables Vol C Tables 4.2.6.8 and 6.1.1.4'
O O 0.0106 0.006 'International Tables Vol C Tables 4.2.6.8 and 6.1.1.4'
Si Si 0.0817 0.0704 'International Tables Vol C Tables 4.2.6.8 and 6.1.1.4'

loop_
_geom_angle_atom_site_label_1
_geom_angle_atom_site_label_2
_geom_angle_atom_site_label_3
_geom_angle
_geom_angle_site_symmetry_3
C2 C1 O1 117.4(2) .
C2 C1 C6 120.7(2) .
O1 C1 C6 121.9(2) .
C1 C2 C3 118.4(2) .
C1 C2 H2 120.8 .
C3 C2 H2 120.8 .
C4 C3 C2 121.6(2) .
C4 C3 H3 119.2 .
C2 C3 H3 119.2 .
C3 C4 C5 120.2(2) .
C3 C4 H4 119.9 .
C5 C4 H4 119.9 .
C4 C5 C6 118.6(2) .
C4 C5 C7 120.0(2) .
C6 C5 C7 121.5(2) .
C5 C6 C1 120.6(2) .
C5 C6 H6 119.7 .
C1 C6 H6 119.7 .
C20 C7 C8 109.31(19) .
C20 C7 C5 107.5(2) .
C8 C7 C5 109.84(18) .
C20 C7 C14 108.21(19) .
C8 C7 C14 111.4(2) .
C5 C7 C14 110.56(19) .
C13 C8 C9 116.9(3) .
C13 C8 C7 121.6(2) .
C9 C8 C7 121.4(2) .
C10 C9 C8 121.3(3) .
C10 C9 H9 119.3 .
C8 C9 H9 119.3 .
C11 C10 C9 120.7(3) .
C11 C10 H10 119.6 .
C9 C10 H10 119.6 .
C12 C11 C10 118.9(3) .
C12 C11 H11 120.5 .
C10 C11 H11 120.5 .
C11 C12 C13 120.8(3) .
C11 C12 H12 119.6 .
C13 C12 H12 119.6 .
C8 C13 C12 121.3(3) .
C8 C13 H13 119.3 .
C12 C13 H13 119.3 .
C19 C14 C15 118.5(3) .
C19 C14 C7 122.3(3) .
C15 C14 C7 119.1(3) .
C16 C15 C14 120.3(3) .
C16 C15 H15 119.8 .
C14 C15 H15 119.8 .
C17 C16 C15 120.6(4) .
C17 C16 H16 119.7 .
C15 C16 H16 119.7 .
C16 C17 C18 119.4(3) .
C16 C17 H17 120.3 .
C18 C17 H17 120.3 .
C17 C18 C19 121.1(4) .
C17 C18 H18 119.5 .
C19 C18 H18 119.5 .
C14 C19 C18 120.2(3) .
C14 C19 H19 119.9 .
C18 C19 H19 119.9 .
C21 C20 C7 178.4(3) .
C20 C21 C21 179.3(4) 3_556
C23 C22 C27 115.2(3) .
C23 C22 Si1 124.2(2) .
C27 C22 Si1 120.6(2) .
C22 C23 C24 122.9(4) .
C22 C23 H23 118.5 .
C24 C23 H23 118.5 .
C25 C24 C23 120.3(4) .
C25 C24 H24 119.9 .
C23 C24 H24 119.9 .
C24 C25 C26 118.5(4) .
C24 C25 H25 120.8 .
C26 C25 H25 120.8 .
C25 C26 C27 121.0(4) .
C25 C26 H26 119.5 .
C27 C26 H26 119.5 .
C26 C27 C22 122.0(3) .
C26 C27 H27 119 .
C22 C27 H27 119 .
C33 C28 C29 115.4(2) .
C33 C28 Si1 124.1(2) .
C29 C28 Si1 120.46(19) .
C30 C29 C28 122.1(3) .
C30 C29 H29 118.9 .
C28 C29 H29 118.9 .
C31 C30 C29 120.2(3) .
C31 C30 H30 119.9 .
C29 C30 H30 119.9 .
C32 C31 C30 119.6(3) .
C32 C31 H31 120.2 .
C30 C31 H31 120.2 .
C31 C32 C33 120.6(3) .
C31 C32 H32 119.7 .
C33 C32 H32 119.7 .
C32 C33 C28 122.1(3) .
C32 C33 H33 119 .
C28 C33 H33 119 .
C35 C34 C37 109.4(3) .
C35 C34 C36 110.4(3) .
C37 C34 C36 108.0(2) .
C35 C34 Si1 109.7(2) .
C37 C34 Si1 109.9(2) .
C36 C34 Si1 109.30(19) .
C34 C35 H35A 109.5 .
C34 C35 H35B 109.5 .
H35A C35 H35B 109.5 .
C34 C35 H35C 109.5 .
H35A C35 H35C 109.5 .
H35B C35 H35C 109.5 .
C34 C36 H36A 109.5 .
C34 C36 H36B 109.5 .
H36A C36 H36B 109.5 .
C34 C36 H36C 109.5 .
H36A C36 H36C 109.5 .
H36B C36 H36C 109.5 .
C34 C37 H37A 109.5 .
C34 C37 H37B 109.5 .
H37A C37 H37B 109.5 .
C34 C37 H37C 109.5 .
H37A C37 H37C 109.5 .
H37B C37 H37C 109.5 .
C1 O1 Si1 130.34(14) .
O1 Si1 C22 108.35(11) .
O1 Si1 C28 107.87(10) .
C22 Si1 C28 111.93(12) .
O1 Si1 C34 103.13(10) .
C22 Si1 C34 111.88(12) .
C28 Si1 C34 113.11(12) .

loop_
_geom_bond_atom_site_label_1
_geom_bond_atom_site_label_2
_geom_bond_distance
_geom_bond_site_symmetry_2
C1 C2 1.374(3) .
C1 O1 1.377(3) .
C1 C6 1.388(3) .
C2 C3 1.379(4) .
C2 H2 0.93 .
C3 C4 1.375(4) .
C3 H3 0.93 .
C4 C5 1.384(3) .
C4 H4 0.93 .
C5 C6 1.384(3) .
C5 C7 1.547(3) .
C6 H6 0.93 .
C7 C20 1.482(3) .
C7 C8 1.538(4) .
C7 C14 1.549(3) .
C8 C13 1.381(3) .
C8 C9 1.384(4) .
C9 C10 1.382(5) .
C9 H9 0.93 .
C10 C11 1.369(5) .
C10 H10 0.93 .
C11 C12 1.354(4) .
C11 H11 0.93 .
C12 C13 1.388(4) .
C12 H12 0.93 .
C13 H13 0.93 .
C14 C19 1.374(4) .
C14 C15 1.390(4) .
C15 C16 1.384(4) .
C15 H15 0.93 .
C16 C17 1.361(5) .
C16 H16 0.93 .
C17 C18 1.361(6) .
C17 H17 0.93 .
C18 C19 1.384(4) .
C18 H18 0.93 .
C19 H19 0.93 .
C20 C21 1.194(3) .
C21 C21 1.378(5) 3_556
C22 C23 1.374(4) .
C22 C27 1.376(4) .
C22 Si1 1.862(3) .
C23 C24 1.375(6) .
C23 H23 0.93 .
C24 C25 1.350(6) .
C24 H24 0.93 .
C25 C26 1.358(5) .
C25 H25 0.93 .
C26 C27 1.374(5) .
C26 H26 0.93 .
C27 H27 0.93 .
C28 C33 1.389(4) .
C28 C29 1.392(4) .
C28 Si1 1.877(3) .
C29 C30 1.378(4) .
C29 H29 0.93 .
C30 C31 1.364(4) .
C30 H30 0.93 .
C31 C32 1.347(4) .
C31 H31 0.93 .
C32 C33 1.380(4) .
C32 H32 0.93 .
C33 H33 0.93 .
C34 C35 1.528(5) .
C34 C37 1.532(4) .
C34 C36 1.544(4) .
C34 Si1 1.880(2) .
C35 H35A 0.96 .
C35 H35B 0.96 .
C35 H35C 0.96 .
C36 H36A 0.96 .
C36 H36B 0.96 .
C36 H36C 0.96 .
C37 H37A 0.96 .
C37 H37B 0.96 .
C37 H37C 0.96 .
O1 Si1 1.6562(16) .

loop_
_geom_torsion_atom_site_label_1
_geom_torsion_atom_site_label_2
_geom_torsion_atom_site_label_3
_geom_torsion_atom_site_label_4
_geom_torsion
O1 C1 C2 C3 179.9(2)
C6 C1 C2 C3 -0.8(4)
C1 C2 C3 C4 0.9(5)
C2 C3 C4 C5 -0.9(5)
C3 C4 C5 C6 0.7(4)
C3 C4 C5 C7 -177.2(3)
C4 C5 C6 C1 -0.6(4)
C7 C5 C6 C1 177.3(2)
C2 C1 C6 C5 0.7(4)
O1 C1 C6 C5 180.0(2)
C4 C5 C7 C20 -45.5(3)
C6 C5 C7 C20 136.6(2)
C4 C5 C7 C8 73.3(3)
C6 C5 C7 C8 -104.6(3)
C4 C5 C7 C14 -163.4(2)
C6 C5 C7 C14 18.7(3)
C20 C7 C8 C13 152.7(2)
C5 C7 C8 C13 35.1(3)
C14 C7 C8 C13 -87.8(3)
C20 C7 C8 C9 -30.9(3)
C5 C7 C8 C9 -148.6(2)
C14 C7 C8 C9 88.6(3)
C13 C8 C9 C10 -0.5(5)
C7 C8 C9 C10 -177.0(3)
C8 C9 C10 C11 0.8(6)
C9 C10 C11 C12 -0.9(5)
C10 C11 C12 C13 0.7(5)
C9 C8 C13 C12 0.3(4)
C7 C8 C13 C12 176.8(3)
C11 C12 C13 C8 -0.5(5)
C20 C7 C14 C19 135.9(3)
C8 C7 C14 C19 15.7(3)
C5 C7 C14 C19 -106.7(3)
C20 C7 C14 C15 -48.3(3)
C8 C7 C14 C15 -168.4(2)
C5 C7 C14 C15 69.2(3)
C19 C14 C15 C16 -0.6(4)
C7 C14 C15 C16 -176.6(2)
C14 C15 C16 C17 0.2(5)
C15 C16 C17 C18 0.1(5)
C16 C17 C18 C19 0.0(6)
C15 C14 C19 C18 0.7(4)
C7 C14 C19 C18 176.6(3)
C17 C18 C19 C14 -0.4(5)
C27 C22 C23 C24 -1.8(6)
Si1 C22 C23 C24 178.6(4)
C22 C23 C24 C25 -1.7(8)
C23 C24 C25 C26 3.7(8)
C24 C25 C26 C27 -2.2(7)
C25 C26 C27 C22 -1.4(6)
C23 C22 C27 C26 3.3(5)
Si1 C22 C27 C26 -177.1(3)
C33 C28 C29 C30 -0.7(5)
Si1 C28 C29 C30 178.2(3)
C28 C29 C30 C31 0.3(5)
C29 C30 C31 C32 0.6(5)
C30 C31 C32 C33 -0.9(6)
C31 C32 C33 C28 0.5(5)
C29 C28 C33 C32 0.3(5)
Si1 C28 C33 C32 -178.5(3)
C2 C1 O1 Si1 172.42(19)
C6 C1 O1 Si1 -6.9(4)
C1 O1 Si1 C22 59.1(2)
C1 O1 Si1 C28 -62.3(2)
C1 O1 Si1 C34 177.8(2)
C23 C22 Si1 O1 -156.3(3)
C27 C22 Si1 O1 24.1(3)
C23 C22 Si1 C28 -37.4(3)
C27 C22 Si1 C28 143.0(2)
C23 C22 Si1 C34 90.7(3)
C27 C22 Si1 C34 -88.9(2)
C33 C28 Si1 O1 170.9(2)
C29 C28 Si1 O1 -7.9(3)
C33 C28 Si1 C22 51.8(3)
C29 C28 Si1 C22 -127.0(2)
C33 C28 Si1 C34 -75.7(3)
C29 C28 Si1 C34 105.5(2)
C35 C34 Si1 O1 61.2(3)
C37 C34 Si1 O1 -59.2(2)
C36 C34 Si1 O1 -177.6(2)
C35 C34 Si1 C22 177.4(3)
C37 C34 Si1 C22 57.1(2)
C36 C34 Si1 C22 -61.3(2)
C35 C34 Si1 C28 -55.0(3)
C37 C34 Si1 C28 -175.4(2)
C36 C34 Si1 C28 66.2(3)
